data_4312733
loop_
_publ_author_name
'Paula Morehouse'
'Md. Alamgir Hossain'
'Jos\'e M. Llinares'
'Douglas Powell'
'Kristin Bowman-James'

_publ_contact_author
; 
   Prof. Kristin Bowman-James
   Department of Chemistry 
   University of Kansas 
   Malott Hall, Room 2010
   1251 Wescoe Hall Dr. 
   Lawrence, KS  66045-7582  USA 
;
_publ_contact_author_email kbowman-james@ku.edu
_publ_contact_author_fax 1(785)8645396
_publ_contact_author_phone 1(785)8644278
_publ_section_title
;
 A Ditopic Azacryptate Proton Cage
;
_journal_name_full 'Inorganic Chemistry'
_journal_page_first 8131
_journal_page_last 8133
_journal_paper_doi 10.1021/ic034972u
_journal_volume 42
_journal_year 2003
_chemical_formula_moiety '(C78 H92 N8 O12 S6) 2+, Br2 1-, (C H Cl3)1.87'
_chemical_formula_sum 'C79.87 H93.87 Br2 Cl5.62 N8 O12 S6'
_chemical_formula_weight 1909.59
_chemical_name_systematic
; 
 ? 
;
_space_group_IT_number 2
_symmetry_cell_setting triclinic
_symmetry_space_group_name_Hall '-P 1'
_symmetry_space_group_name_H-M 'P -1'
_atom_sites_solution_hydrogens geom
_atom_sites_solution_primary direct
_atom_sites_solution_secondary difmap
_audit_creation_method SHELXL-97
_cell_angle_alpha 96.720(2)
_cell_angle_beta 107.374(2)
_cell_angle_gamma 102.707(2)
_cell_formula_units_Z 2
_cell_length_a 15.2308(10)
_cell_length_b 16.0947(11)
_cell_length_c 19.8831(14)
_cell_measurement_reflns_used 5208
_cell_measurement_temperature 100(2)
_cell_measurement_theta_max 30.10
_cell_measurement_theta_min 2.21
_cell_volume 4449.5(5)
_computing_cell_refinement 'Bruker SMART'
_computing_data_collection 'Bruker SMART'
_computing_data_reduction 'Bruker SAINT'
_computing_molecular_graphics 'Bruker SHELXTL'
_computing_publication_material 'Bruker SHELXTL'
_computing_structure_refinement 'SHELXL-97 (Sheldrick, 1997)'
_computing_structure_solution 'SHELXS-97 (Sheldrick, 1990)'
_diffrn_ambient_temperature 100(2)
_diffrn_measured_fraction_theta_full 0.996
_diffrn_measured_fraction_theta_max 0.996
_diffrn_measurement_device_type 'Bruker APEX'
_diffrn_measurement_method '\w scan frames'
_diffrn_radiation_monochromator graphite
_diffrn_radiation_source 'fine-focus sealed tube'
_diffrn_radiation_type MoK\a
_diffrn_radiation_wavelength 0.71073
_diffrn_reflns_av_R_equivalents 0.0203
_diffrn_reflns_av_sigmaI/netI 0.0401
_diffrn_reflns_limit_h_max 17
_diffrn_reflns_limit_h_min -18
_diffrn_reflns_limit_k_max 19
_diffrn_reflns_limit_k_min -19
_diffrn_reflns_limit_l_max 23
_diffrn_reflns_limit_l_min -23
_diffrn_reflns_number 25946
_diffrn_reflns_theta_full 25.00
_diffrn_reflns_theta_max 25.00
_diffrn_reflns_theta_min 1.09
_diffrn_standards_decay_% -0.15
_diffrn_standards_number 269
_exptl_absorpt_coefficient_mu 1.282
_exptl_absorpt_correction_T_max 0.8933
_exptl_absorpt_correction_T_min 0.6553
_exptl_absorpt_correction_type multi-scan
_exptl_absorpt_process_details 'SADABS, 1996'
_exptl_crystal_colour colorless
_exptl_crystal_density_diffrn 1.425
_exptl_crystal_density_meas 0
_exptl_crystal_density_method 'not measured'
_exptl_crystal_description prism
_exptl_crystal_F_000 1974
_exptl_crystal_size_max 0.36
_exptl_crystal_size_mid 0.24
_exptl_crystal_size_min 0.09
_refine_diff_density_max 1.619
_refine_diff_density_min -2.120
_refine_diff_density_rms 0.157
_refine_ls_extinction_method none
_refine_ls_goodness_of_fit_ref 1.053
_refine_ls_hydrogen_treatment mixed
_refine_ls_matrix_type full
_refine_ls_number_parameters 1177
_refine_ls_number_reflns 15615
_refine_ls_number_restraints 399
_refine_ls_restrained_S_all 1.048
_refine_ls_R_factor_all 0.0938
_refine_ls_R_factor_gt 0.0780
_refine_ls_shift/su_max 0.012
_refine_ls_shift/su_mean 0.000
_refine_ls_structure_factor_coef Fsqd
_refine_ls_weighting_details 'calc w=1/[\s^2^(Fo^2^)+(0.1582P)^2^+16.8500P] where P=(Fo^2^+2Fc^2^)/3'
_refine_ls_weighting_scheme calc
_refine_ls_wR_factor_gt 0.2347
_refine_ls_wR_factor_ref 0.2507
_reflns_number_gt 12404
_reflns_number_total 15615
_reflns_threshold_expression >2sigma(I)
_cod_data_source_file ic034972usi20030815_122818_1.cif
_cod_data_source_block compound_H2L(Br)2_
_cod_database_code 4312733

loop_
_symmetry_equiv_pos_as_xyz
'x, y, z'
'-x, -y, -z'

loop_
_atom_site_label
_atom_site_type_symbol
_atom_site_fract_x
_atom_site_fract_y
_atom_site_fract_z
_atom_site_U_iso_or_equiv
_atom_site_adp_type
_atom_site_occupancy
_atom_site_symmetry_multiplicity
_atom_site_calc_flag
_atom_site_refinement_flags
_atom_site_disorder_assembly
_atom_site_disorder_group
S1A S 0.24743(9) 0.30172(8) 0.57621(6) 0.0196(3) Uani 1 1 d . . .
S2A S 0.71139(8) 0.71312(8) 0.92840(6) 0.0174(3) Uani 1 1 d . . .
N1 N 0.2415(3) 0.5918(3) 0.6145(2) 0.0168(8) Uani 1 1 d . . .
H1 H 0.2466 0.6221 0.6499 0.020 Uiso 1 1 d R . .
C2A C 0.2911(4) 0.5221(3) 0.6291(3) 0.0198(10) Uani 1 1 d . . .
H2AA H 0.2604 0.4847 0.6564 0.024 Uiso 1 1 calc R . .
H2AB H 0.3583 0.5494 0.6597 0.024 Uiso 1 1 calc R . .
C3A C 0.2896(4) 0.4652(3) 0.5615(3) 0.0194(10) Uani 1 1 d . . .
H3AA H 0.2236 0.4439 0.5270 0.023 Uiso 1 1 calc R . .
H3AB H 0.3302 0.4992 0.5381 0.023 Uiso 1 1 calc R . .
N4A N 0.3260(3) 0.3916(3) 0.5825(2) 0.0187(9) Uani 1 1 d . . .
C5A C 0.4243(4) 0.3925(4) 0.5838(3) 0.0235(11) Uani 1 1 d . . .
H5AA H 0.4278 0.3923 0.5349 0.028 Uiso 1 1 calc R . .
H5AB H 0.4399 0.3397 0.5992 0.028 Uiso 1 1 calc R . .
C6A C 0.4963(3) 0.4727(3) 0.6352(3) 0.0198(10) Uani 1 1 d . . .
C7A C 0.5032(3) 0.4892(3) 0.7075(3) 0.0182(10) Uani 1 1 d . . .
H7A H 0.4640 0.4488 0.7249 0.022 Uiso 1 1 calc R . .
C8A C 0.5553(4) 0.5313(4) 0.6107(3) 0.0229(11) Uani 1 1 d . . .
H8A H 0.5522 0.5201 0.5620 0.028 Uiso 1 1 calc R . .
C9A C 0.6186(4) 0.6061(4) 0.6568(3) 0.0241(11) Uani 1 1 d . . .
H9A H 0.6583 0.6459 0.6394 0.029 Uiso 1 1 calc R . .
C10A C 0.6244(4) 0.6232(3) 0.7285(3) 0.0203(10) Uani 1 1 d . . .
H10A H 0.6673 0.6749 0.7597 0.024 Uiso 1 1 calc R . .
C11A C 0.5669(3) 0.5641(3) 0.7544(2) 0.0156(10) Uani 1 1 d . . .
C12A C 0.5742(4) 0.5782(3) 0.8332(3) 0.0179(10) Uani 1 1 d . . .
H12A H 0.5109 0.5526 0.8369 0.021 Uiso 1 1 calc R . .
H12B H 0.6195 0.5479 0.8594 0.021 Uiso 1 1 calc R . .
N13A N 0.6068(3) 0.6714(3) 0.8670(2) 0.0158(8) Uani 1 1 d . . .
C14A C 0.5371(3) 0.7224(3) 0.8540(2) 0.0145(9) Uani 1 1 d . . .
H14A H 0.4885 0.6982 0.8058 0.017 Uiso 1 1 calc R . .
H14B H 0.5698 0.7830 0.8543 0.017 Uiso 1 1 calc R . .
C15A C 0.4873(3) 0.7226(3) 0.9104(2) 0.0150(9) Uani 1 1 d . . .
H15A H 0.4740 0.6642 0.9224 0.018 Uiso 1 1 calc R . .
H15B H 0.5299 0.7644 0.9548 0.018 Uiso 1 1 calc R . .
N16 N 0.3950(3) 0.7474(3) 0.8828(2) 0.0124(8) Uani 1 1 d . . .
H16 H 0.3524 0.7077 0.8434 0.015 Uiso 1 1 d R . .
O17A O 0.1822(3) 0.3251(2) 0.60973(19) 0.0261(8) Uani 1 1 d . . .
O18A O 0.2999(3) 0.2421(3) 0.6032(2) 0.0307(9) Uani 1 1 d . . .
C19A C 0.1808(4) 0.2612(3) 0.4843(3) 0.0208(10) Uani 1 1 d . . .
C20A C 0.0837(4) 0.2534(3) 0.4601(3) 0.0283(12) Uani 1 1 d . . .
H20A H 0.0532 0.2704 0.4926 0.034 Uiso 1 1 calc R . .
C21A C 0.0310(5) 0.2203(4) 0.3876(3) 0.0380(15) Uani 1 1 d . . .
H21A H -0.0361 0.2130 0.3712 0.046 Uiso 1 1 calc R . .
C22A C 0.0749(5) 0.1979(4) 0.3394(3) 0.0440(17) Uani 1 1 d . . .
C23A C 0.1708(6) 0.2050(5) 0.3648(4) 0.052(2) Uani 1 1 d . . .
H23A H 0.2010 0.1884 0.3319 0.062 Uiso 1 1 calc R . .
C24A C 0.2262(4) 0.2357(4) 0.4377(3) 0.0341(14) Uani 1 1 d . . .
H24A H 0.2924 0.2390 0.4544 0.041 Uiso 1 1 calc R . .
C25A C 0.0178(8) 0.1661(6) 0.2609(4) 0.076(3) Uani 1 1 d . . .
H25A H -0.0394 0.1874 0.2495 0.114 Uiso 1 1 d R . .
H25B H -0.0012 0.1024 0.2497 0.114 Uiso 1 1 d R . .
H25C H 0.0569 0.1880 0.2322 0.114 Uiso 1 1 d R . .
O26A O 0.7723(3) 0.6619(3) 0.91417(19) 0.0260(8) Uani 1 1 d . . .
O27A O 0.7351(2) 0.8048(2) 0.92928(19) 0.0241(8) Uani 1 1 d . . .
C28A C 0.6998(4) 0.7000(3) 1.0125(3) 0.0198(10) Uani 1 1 d . . .
C29A C 0.6780(7) 0.6192(4) 1.0276(3) 0.053(2) Uani 1 1 d . . .
H29A H 0.6684 0.5692 0.9929 0.064 Uiso 1 1 calc R . .
C30A C 0.6699(8) 0.6108(5) 1.0952(4) 0.071(3) Uani 1 1 d . . .
H30A H 0.6526 0.5543 1.1051 0.085 Uiso 1 1 calc R . .
C31A C 0.6857(5) 0.6797(5) 1.1461(3) 0.0356(14) Uani 1 1 d . . .
C32A C 0.7079(4) 0.7620(4) 1.1300(3) 0.0298(13) Uani 1 1 d . . .
H32A H 0.7190 0.8118 1.1654 0.036 Uiso 1 1 calc R . .
C33A C 0.7141(4) 0.7723(4) 1.0634(3) 0.0260(12) Uani 1 1 d . . .
H33A H 0.7281 0.8287 1.0526 0.031 Uiso 1 1 calc R . .
C34A C 0.6804(6) 0.6714(6) 1.2200(3) 0.053(2) Uani 1 1 d . . .
H34A H 0.6948 0.6172 1.2314 0.080 Uiso 1 1 d R . .
H34B H 0.6160 0.6704 1.2205 0.080 Uiso 1 1 d R . .
H34C H 0.7269 0.7207 1.2559 0.080 Uiso 1 1 d R . .
S1B S -0.07938(9) 0.40703(8) 0.60856(7) 0.0214(3) Uani 1 1 d . . .
S2B S 0.16537(9) 0.76658(8) 1.00667(6) 0.0199(3) Uani 1 1 d . . .
C2B C 0.1340(3) 0.5570(3) 0.5803(3) 0.0187(10) Uani 1 1 d . . .
H2BA H 0.1181 0.5201 0.5326 0.022 Uiso 1 1 calc R . .
H2BB H 0.1047 0.6059 0.5735 0.022 Uiso 1 1 calc R . .
C3B C 0.0945(3) 0.5040(3) 0.6284(3) 0.0193(10) Uani 1 1 d . . .
H3BA H 0.1008 0.4442 0.6191 0.023 Uiso 1 1 calc R . .
H3BB H 0.1314 0.5304 0.6794 0.023 Uiso 1 1 calc R . .
N4B N -0.0069(3) 0.5014(3) 0.6140(2) 0.0180(9) Uani 1 1 d . . .
C5B C -0.0286(4) 0.5820(3) 0.6421(3) 0.0207(10) Uani 1 1 d . . .
H5BA H -0.0895 0.5857 0.6080 0.025 Uiso 1 1 calc R . .
H5BB H 0.0220 0.6327 0.6423 0.025 Uiso 1 1 calc R . .
C6B C -0.0368(4) 0.5899(3) 0.7163(3) 0.0212(11) Uani 1 1 d . . .
C7B C 0.0430(3) 0.5994(3) 0.7771(3) 0.0196(10) Uani 1 1 d . . .
H7B H 0.1032 0.6006 0.7718 0.024 Uiso 1 1 calc R . .
C8B C -0.1240(4) 0.5903(4) 0.7255(3) 0.0267(12) Uani 1 1 d . . .
H8B H -0.1785 0.5849 0.6848 0.032 Uiso 1 1 calc R . .
C9B C -0.1317(4) 0.5987(4) 0.7935(3) 0.0296(13) Uani 1 1 d . . .
H9B H -0.1913 0.5994 0.7992 0.036 Uiso 1 1 calc R . .
C10B C -0.0530(4) 0.6060(4) 0.8533(3) 0.0268(12) Uani 1 1 d . . .
H10B H -0.0590 0.6101 0.8997 0.032 Uiso 1 1 calc R . .
C11B C 0.0352(3) 0.6073(3) 0.8454(3) 0.0202(10) Uani 1 1 d . . .
C12B C 0.1223(4) 0.6159(3) 0.9106(3) 0.0215(11) Uani 1 1 d . . .
H12C H 0.1010 0.5905 0.9479 0.026 Uiso 1 1 calc R . .
H12D H 0.1631 0.5819 0.8966 0.026 Uiso 1 1 calc R . .
N13B N 0.1801(3) 0.7067(3) 0.9417(2) 0.0189(9) Uani 1 1 d . . .
C14B C 0.2421(3) 0.7495(3) 0.9043(3) 0.0175(10) Uani 1 1 d . . .
H14C H 0.2453 0.8121 0.9100 0.021 Uiso 1 1 calc R . .
H14D H 0.2155 0.7235 0.8524 0.021 Uiso 1 1 calc R . .
C15B C 0.3423(3) 0.7379(3) 0.9360(3) 0.0159(10) Uani 1 1 d . . .
H15C H 0.3783 0.7819 0.9805 0.019 Uiso 1 1 calc R . .
H15D H 0.3375 0.6797 0.9485 0.019 Uiso 1 1 calc R . .
O17B O -0.0659(3) 0.3463(2) 0.5559(2) 0.0300(9) Uani 1 1 d . . .
O18B O -0.1720(3) 0.4226(2) 0.59604(19) 0.0247(8) Uani 1 1 d . . .
C19B C -0.0436(4) 0.3728(4) 0.6910(3) 0.0258(12) Uani 1 1 d . . .
C20B C 0.0286(5) 0.3327(6) 0.7036(4) 0.059(2) Uani 1 1 d . . .
H20B H 0.0572 0.3222 0.6682 0.070 Uiso 1 1 calc R . .
C21B C 0.0590(7) 0.3077(9) 0.7688(6) 0.105(5) Uani 1 1 d . . .
H21B H 0.1090 0.2797 0.7780 0.126 Uiso 1 1 calc R . .
C22B C 0.0176(6) 0.3227(9) 0.8219(5) 0.088(4) Uani 1 1 d . . .
C23B C -0.0561(4) 0.3624(5) 0.8072(3) 0.0437(17) Uani 1 1 d . . .
H23B H -0.0846 0.3732 0.8427 0.052 Uiso 1 1 calc R . .
C24B C -0.0890(4) 0.3867(4) 0.7412(3) 0.0274(12) Uani 1 1 d . . .
H24B H -0.1410 0.4121 0.7305 0.033 Uiso 1 1 calc R . .
C25B C 0.0527(8) 0.2936(13) 0.8921(7) 0.151(8) Uani 1 1 d . . .
H25D H 0.1071 0.2701 0.8931 0.227 Uiso 1 1 d R . .
H25E H 0.0012 0.2485 0.8969 0.227 Uiso 1 1 d R . .
H25F H 0.0726 0.3432 0.9320 0.227 Uiso 1 1 d R . .
O26B O 0.1083(3) 0.7092(3) 1.03696(19) 0.0256(8) Uani 1 1 d . . .
O27B O 0.2591(3) 0.8190(3) 1.05137(19) 0.0269(8) Uani 1 1 d . . .
C28B C 0.1020(3) 0.8399(3) 0.9700(3) 0.0196(10) Uani 1 1 d . . .
C29B C 0.0028(4) 0.8185(4) 0.9508(3) 0.0236(11) Uani 1 1 d . . .
H29B H -0.0313 0.7646 0.9572 0.028 Uiso 1 1 calc R . .
C30B C -0.0452(4) 0.8767(4) 0.9225(3) 0.0258(12) Uani 1 1 d . . .
H30B H -0.1129 0.8620 0.9091 0.031 Uiso 1 1 calc R . .
C31B C 0.0026(4) 0.9558(4) 0.9129(3) 0.0256(11) Uani 1 1 d . . .
C32B C 0.1025(4) 0.9760(4) 0.9327(3) 0.0277(12) Uani 1 1 d . . .
H32B H 0.1365 1.0295 0.9259 0.033 Uiso 1 1 calc R . .
C33B C 0.1523(4) 0.9191(4) 0.9619(3) 0.0261(12) Uani 1 1 d . . .
H33B H 0.2200 0.9341 0.9762 0.031 Uiso 1 1 calc R . .
C34B C -0.0505(4) 1.0184(4) 0.8822(3) 0.0345(13) Uani 1 1 d . . .
H34D H -0.0051 1.0719 0.8819 0.052 Uiso 1 1 d R . .
H34E H -0.0889 1.0322 0.9116 0.052 Uiso 1 1 d R . .
H34F H -0.0927 0.9918 0.8330 0.052 Uiso 1 1 d R . .
S1C S 0.46067(10) 0.74870(12) 0.51523(7) 0.0350(4) Uani 1 1 d . . .
S2C S 0.40923(9) 1.05084(8) 0.88709(6) 0.0199(3) Uani 1 1 d . . .
C2C C 0.2827(3) 0.6542(3) 0.5742(3) 0.0207(10) Uani 1 1 d . A .
H2CA H 0.2476 0.6992 0.5675 0.025 Uiso 1 1 calc R . .
H2CB H 0.2751 0.6227 0.5261 0.025 Uiso 1 1 calc R . .
C3C C 0.3881(4) 0.6973(3) 0.6148(3) 0.0223(11) Uani 1 1 d . . .
H3CA H 0.3971 0.7196 0.6657 0.027 Uiso 1 1 calc R A .
H3CB H 0.4251 0.6540 0.6137 0.027 Uiso 1 1 calc R . .
N4C N 0.4237(3) 0.7693(3) 0.5824(2) 0.0197(9) Uani 1 1 d . A .
C5C C 0.4440(4) 0.8580(3) 0.6203(3) 0.0201(10) Uani 1 1 d . . .
H5CA H 0.3847 0.8668 0.6272 0.024 Uiso 1 1 calc R A .
H5CB H 0.4620 0.8982 0.5897 0.024 Uiso 1 1 calc R . .
C6C C 0.5223(3) 0.8823(3) 0.6929(3) 0.0189(10) Uani 1 1 d . A .
C7C C 0.5132(3) 0.9370(3) 0.7485(3) 0.0185(10) Uani 1 1 d . . .
H7C H 0.4575 0.9571 0.7401 0.022 Uiso 1 1 calc R A .
C8C C 0.6040(4) 0.8526(3) 0.7061(3) 0.0214(11) Uani 1 1 d . . .
H8C H 0.6114 0.8146 0.6691 0.026 Uiso 1 1 calc R A .
C9C C 0.6749(4) 0.8787(3) 0.7735(3) 0.0221(11) Uani 1 1 d . A .
H9C H 0.7309 0.8589 0.7821 0.027 Uiso 1 1 calc R . .
C10C C 0.6640(4) 0.9336(3) 0.8282(3) 0.0198(10) Uani 1 1 d . . .
H10C H 0.7122 0.9506 0.8742 0.024 Uiso 1 1 calc R A .
C11C C 0.5831(4) 0.9632(3) 0.8158(3) 0.0191(10) Uani 1 1 d . A .
C12C C 0.5718(3) 1.0231(3) 0.8763(3) 0.0205(10) Uani 1 1 d . . .
H12E H 0.6267 1.0307 0.9207 0.025 Uiso 1 1 calc R A .
H12F H 0.5733 1.0809 0.8635 0.025 Uiso 1 1 calc R . .
N13C N 0.4829(3) 0.9901(3) 0.8909(2) 0.0179(9) Uani 1 1 d . A .
C14C C 0.4700(3) 0.9099(3) 0.9193(3) 0.0172(10) Uani 1 1 d . . .
H14E H 0.4408 0.9163 0.9573 0.021 Uiso 1 1 calc R A .
H14F H 0.5330 0.8990 0.9411 0.021 Uiso 1 1 calc R . .
C15C C 0.4060(3) 0.8330(3) 0.8593(2) 0.0148(9) Uani 1 1 d . A .
H15E H 0.3420 0.8429 0.8401 0.018 Uiso 1 1 calc R . .
H15F H 0.4329 0.8305 0.8198 0.018 Uiso 1 1 calc R . .
O17C O 0.5603(4) 0.7851(5) 0.5345(3) 0.0327(15) Uani 0.794(8) 1 d PU A 1
O17D O 0.5609(15) 0.8278(16) 0.5343(12) 0.020(5) Uani 0.206(8) 1 d PU A 2
O18C O 0.4292(3) 0.6552(3) 0.4923(2) 0.0433(12) Uani 1 1 d . A .
C19C C 0.4015(5) 0.7956(6) 0.4487(4) 0.0267(17) Uani 0.794(8) 1 d PDU A 1
C20C C 0.4536(6) 0.8456(6) 0.4153(5) 0.048(2) Uani 0.794(8) 1 d PDU A 1
H20C H 0.5211 0.8567 0.4305 0.058 Uiso 0.794(8) 1 calc PR A 1
C21C C 0.4050(7) 0.8800(7) 0.3580(5) 0.061(3) Uani 0.794(8) 1 d PDU A 1
H21C H 0.4403 0.9152 0.3346 0.073 Uiso 0.794(8) 1 calc PR A 1
C22C C 0.3064(7) 0.8636(6) 0.3352(5) 0.049(2) Uani 0.794(8) 1 d PDU A 1
C23C C 0.2559(8) 0.8148(7) 0.3730(6) 0.049(3) Uani 0.794(8) 1 d PDU A 1
H23C H 0.1887 0.8054 0.3597 0.058 Uiso 0.794(8) 1 calc PR A 1
C24C C 0.3028(6) 0.7807(5) 0.4288(5) 0.036(2) Uani 0.794(8) 1 d PDU A 1
H24C H 0.2683 0.7473 0.4536 0.044 Uiso 0.794(8) 1 calc PR A 1
C25C C 0.2533(9) 0.8983(7) 0.2709(6) 0.069(3) Uani 0.794(8) 1 d PDU A 1
H25G H 0.2997 0.9385 0.2566 0.104 Uiso 0.794(8) 1 d PR A 1
H25H H 0.2099 0.9286 0.2841 0.104 Uiso 0.794(8) 1 d PR A 1
H25I H 0.2165 0.8495 0.2308 0.104 Uiso 0.794(8) 1 d PR A 1
C19D C 0.389(2) 0.8252(16) 0.4527(19) 0.037(5) Uani 0.206(8) 1 d PDU A 2
C20D C 0.4216(15) 0.9120(15) 0.4542(14) 0.040(5) Uani 0.206(8) 1 d PDU A 2
H20D H 0.4846 0.9438 0.4838 0.048 Uiso 0.206(8) 1 calc PR A 2
C21D C 0.3601(16) 0.9532(12) 0.4112(15) 0.042(6) Uani 0.206(8) 1 d PDU A 2
H21D H 0.3795 1.0143 0.4148 0.050 Uiso 0.206(8) 1 calc PR A 2
C22D C 0.2712(16) 0.9056(14) 0.3635(15) 0.046(5) Uani 0.206(8) 1 d PDU A 2
C23D C 0.246(2) 0.8146(16) 0.357(2) 0.043(5) Uani 0.206(8) 1 d PDU A 2
H23D H 0.1908 0.7797 0.3193 0.051 Uiso 0.206(8) 1 calc PR A 2
C24D C 0.300(2) 0.7760(13) 0.4060(19) 0.035(5) Uani 0.206(8) 1 d PDU A 2
H24D H 0.2763 0.7168 0.4079 0.042 Uiso 0.206(8) 1 calc PR A 2
C25D C 0.200(2) 0.951(2) 0.322(2) 0.071(11) Uani 0.206(8) 1 d PDU A 2
H25J H 0.1585 0.9618 0.3501 0.106 Uiso 0.206(8) 1 calc PR A 2
H25K H 0.1606 0.9139 0.2756 0.106 Uiso 0.206(8) 1 calc PR A 2
H25L H 0.2344 1.0064 0.3153 0.106 Uiso 0.206(8) 1 calc PR A 2
O26C O 0.4631(3) 1.1390(2) 0.92129(19) 0.0236(8) Uani 1 1 d . . .
O27C O 0.3369(3) 1.0068(3) 0.9130(2) 0.0286(9) Uani 1 1 d . . .
C28C C 0.3603(4) 1.0506(4) 0.7946(3) 0.0265(12) Uani 1 1 d . . .
C29C C 0.4030(5) 1.1142(4) 0.7648(3) 0.0323(13) Uani 1 1 d . . .
H29C H 0.4533 1.1623 0.7949 0.039 Uiso 1 1 calc R . .
C30C C 0.3724(5) 1.1078(4) 0.6905(3) 0.0385(15) Uani 1 1 d . . .
H30C H 0.4012 1.1523 0.6702 0.046 Uiso 1 1 calc R . .
C31C C 0.2996(5) 1.0364(5) 0.6456(3) 0.0424(17) Uani 1 1 d . . .
C32C C 0.2562(5) 0.9745(5) 0.6766(3) 0.0408(15) Uani 1 1 d . . .
H32C H 0.2047 0.9272 0.6465 0.049 Uiso 1 1 calc R . .
C33C C 0.2859(4) 0.9797(4) 0.7509(3) 0.0333(13) Uani 1 1 d . . .
H33C H 0.2562 0.9359 0.7713 0.040 Uiso 1 1 calc R . .
C34C C 0.2695(7) 1.0274(6) 0.5648(3) 0.059(2) Uani 1 1 d . . .
H34G H 0.2092 0.9820 0.5426 0.088 Uiso 1 1 d R . .
H34H H 0.3188 1.0117 0.5476 0.088 Uiso 1 1 d R . .
H34I H 0.2608 1.0827 0.5519 0.088 Uiso 1 1 d R . .
Br1 Br 0.29925(5) 0.56005(5) 0.80137(4) 0.0448(2) Uani 1 1 d . . .
Br2 Br 0.21521(5) 0.75100(4) 0.70537(4) 0.0407(2) Uani 1 1 d . . .
C1S C 0.3218(11) 0.6525(8) 0.1376(8) 0.050(4) Uani 0.50(4) 1 d PDU B 1
H1SA H 0.2879 0.6950 0.1168 0.060 Uiso 0.50(4) 1 calc PR B 1
Cl1S Cl 0.2408(8) 0.5493(10) 0.1087(9) 0.088(5) Uani 0.50(4) 1 d PDU B 1
Cl2S Cl 0.4183(14) 0.6561(11) 0.1064(7) 0.072(4) Uani 0.50(4) 1 d PDU B 1
Cl3S Cl 0.3608(11) 0.6832(12) 0.2313(8) 0.115(5) Uani 0.50(4) 1 d PDU B 1
C1T C 0.3367(8) 0.6596(8) 0.1247(7) 0.053(5) Uani 0.47(4) 1 d PDU C 2
H1TA H 0.3117 0.7020 0.0966 0.063 Uiso 0.47(4) 1 calc PR C 2
Cl1T Cl 0.2479(8) 0.5609(9) 0.0964(8) 0.061(3) Uani 0.47(4) 1 d PDU C 2
Cl2T Cl 0.4395(10) 0.6481(8) 0.1066(8) 0.060(3) Uani 0.47(4) 1 d PDU C 2
Cl3T Cl 0.3635(9) 0.7020(9) 0.2159(8) 0.085(4) Uani 0.47(4) 1 d PDU C 2
C1U C 0.0381(4) 0.0444(6) 0.6614(4) 0.094(5) Uani 0.516(7) 1 d PDU D 1
H1UA H 0.0520 -0.0094 0.6415 0.113 Uiso 0.516(7) 1 calc PR D 1
Cl1U Cl 0.1006(4) 0.1316(3) 0.6343(3) 0.088(2) Uani 0.516(7) 1 d PDU D 1
Cl2U Cl -0.0856(4) 0.0295(5) 0.6276(4) 0.120(3) Uani 0.516(7) 1 d PD D 1
Cl3U Cl 0.0775(5) 0.0571(4) 0.7551(3) 0.117(3) Uani 0.516(7) 1 d PDU D 1
C1V C 0.0468(7) 0.0924(4) 0.6126(4) 0.094(7) Uani 0.397(6) 1 d PDU E 2
H1VA H 0.1017 0.1119 0.5952 0.113 Uiso 0.397(6) 1 calc PR E 2
Cl1V Cl -0.0360(5) 0.1505(3) 0.5801(3) 0.078(2) Uani 0.397(6) 1 d PD E 2
Cl2V Cl -0.0017(6) -0.0193(3) 0.5790(5) 0.125(4) Uani 0.397(6) 1 d PDU E 2
Cl3V Cl 0.0911(7) 0.1152(6) 0.7066(4) 0.126(4) Uani 0.397(6) 1 d PDU E 2

loop_
_atom_site_aniso_label
_atom_site_aniso_U_11
_atom_site_aniso_U_22
_atom_site_aniso_U_33
_atom_site_aniso_U_23
_atom_site_aniso_U_13
_atom_site_aniso_U_12
S1A 0.0233(6) 0.0216(6) 0.0151(6) 0.0043(5) 0.0061(5) 0.0084(5)
S2A 0.0119(6) 0.0278(6) 0.0134(6) 0.0032(5) 0.0047(5) 0.0072(5)
N1 0.014(2) 0.019(2) 0.0140(19) -0.0009(16) 0.0014(16) 0.0044(16)
C2A 0.018(2) 0.021(2) 0.018(2) -0.001(2) 0.001(2) 0.009(2)
C3A 0.022(3) 0.023(3) 0.013(2) 0.002(2) 0.005(2) 0.008(2)
N4A 0.017(2) 0.019(2) 0.019(2) -0.0006(17) 0.0042(17) 0.0068(17)
C5A 0.019(3) 0.029(3) 0.021(3) -0.005(2) 0.007(2) 0.009(2)
C6A 0.017(2) 0.027(3) 0.016(2) 0.000(2) 0.005(2) 0.011(2)
C7A 0.017(2) 0.022(2) 0.019(2) 0.004(2) 0.008(2) 0.008(2)
C8A 0.020(3) 0.039(3) 0.012(2) 0.004(2) 0.007(2) 0.012(2)
C9A 0.020(3) 0.037(3) 0.019(3) 0.006(2) 0.010(2) 0.009(2)
C10A 0.016(2) 0.027(3) 0.018(2) 0.002(2) 0.005(2) 0.007(2)
C11A 0.012(2) 0.024(2) 0.012(2) 0.0000(19) 0.0028(18) 0.0105(19)
C12A 0.021(2) 0.020(2) 0.014(2) 0.0016(19) 0.0050(19) 0.009(2)
N13A 0.0126(19) 0.022(2) 0.0111(19) -0.0015(16) 0.0016(16) 0.0073(16)
C14A 0.010(2) 0.019(2) 0.015(2) 0.0030(19) 0.0053(18) 0.0058(18)
C15A 0.013(2) 0.021(2) 0.014(2) 0.0034(19) 0.0053(19) 0.0101(19)
N16 0.0088(18) 0.0169(19) 0.0106(18) 0.0000(15) 0.0024(15) 0.0039(15)
O17A 0.032(2) 0.030(2) 0.0202(18) 0.0033(16) 0.0150(16) 0.0095(17)
O18A 0.036(2) 0.029(2) 0.027(2) 0.0101(17) 0.0039(17) 0.0157(18)
C19A 0.027(3) 0.014(2) 0.017(2) -0.0008(19) 0.005(2) 0.003(2)
C20A 0.027(3) 0.022(3) 0.030(3) 0.001(2) 0.004(2) 0.006(2)
C21A 0.035(3) 0.025(3) 0.037(3) -0.004(3) -0.007(3) 0.007(3)
C22A 0.050(4) 0.034(3) 0.026(3) -0.005(3) -0.006(3) -0.002(3)
C23A 0.068(5) 0.047(4) 0.032(4) -0.014(3) 0.029(4) -0.006(4)
C24A 0.032(3) 0.036(3) 0.030(3) -0.007(3) 0.016(3) 0.000(3)
C25A 0.100(7) 0.066(6) 0.028(4) -0.016(4) -0.005(4) 0.006(5)
O26A 0.0190(18) 0.044(2) 0.0200(18) 0.0036(17) 0.0074(15) 0.0190(17)
O27A 0.0186(18) 0.030(2) 0.0228(19) 0.0078(16) 0.0069(15) 0.0036(15)
C28A 0.019(2) 0.029(3) 0.010(2) 0.000(2) 0.0034(19) 0.007(2)
C29A 0.111(7) 0.026(3) 0.015(3) 0.002(2) 0.022(4) 0.002(4)
C30A 0.138(9) 0.034(4) 0.023(3) 0.009(3) 0.026(4) -0.014(4)
C31A 0.041(3) 0.056(4) 0.014(3) 0.009(3) 0.013(3) 0.014(3)
C32A 0.032(3) 0.039(3) 0.021(3) 0.000(2) 0.007(2) 0.021(3)
C33A 0.029(3) 0.031(3) 0.019(3) 0.002(2) 0.008(2) 0.014(2)
C34A 0.063(5) 0.081(6) 0.016(3) 0.014(3) 0.016(3) 0.013(4)
S1B 0.0218(6) 0.0231(6) 0.0157(6) 0.0035(5) 0.0033(5) 0.0030(5)
S2B 0.0147(6) 0.0293(7) 0.0154(6) -0.0010(5) 0.0071(5) 0.0054(5)
C2B 0.013(2) 0.022(2) 0.017(2) 0.000(2) -0.0001(19) 0.0052(19)
C3B 0.017(2) 0.025(3) 0.014(2) 0.003(2) 0.0025(19) 0.008(2)
N4B 0.017(2) 0.020(2) 0.016(2) 0.0022(17) 0.0033(17) 0.0059(17)
C5B 0.017(2) 0.021(3) 0.022(3) 0.003(2) 0.003(2) 0.007(2)
C6B 0.019(3) 0.023(3) 0.022(3) 0.000(2) 0.007(2) 0.007(2)
C7B 0.010(2) 0.024(3) 0.023(3) -0.001(2) 0.005(2) 0.0046(19)
C8B 0.014(2) 0.031(3) 0.031(3) 0.001(2) 0.003(2) 0.008(2)
C9B 0.014(3) 0.036(3) 0.035(3) -0.005(3) 0.009(2) 0.003(2)
C10B 0.019(3) 0.032(3) 0.026(3) -0.005(2) 0.012(2) 0.000(2)
C11B 0.013(2) 0.022(3) 0.022(3) -0.001(2) 0.005(2) 0.002(2)
C12B 0.017(2) 0.025(3) 0.020(3) 0.001(2) 0.006(2) 0.004(2)
N13B 0.014(2) 0.025(2) 0.018(2) -0.0042(17) 0.0091(17) 0.0043(17)
C14B 0.013(2) 0.022(2) 0.018(2) 0.001(2) 0.0082(19) 0.0046(19)
C15B 0.012(2) 0.023(2) 0.014(2) 0.0023(19) 0.0069(19) 0.0067(19)
O17B 0.037(2) 0.025(2) 0.024(2) -0.0022(16) 0.0112(17) 0.0036(17)
O18B 0.0183(18) 0.030(2) 0.0204(18) 0.0055(16) 0.0006(15) 0.0038(15)
C19B 0.020(3) 0.036(3) 0.026(3) 0.017(2) 0.010(2) 0.008(2)
C20B 0.050(4) 0.107(7) 0.068(5) 0.071(5) 0.047(4) 0.053(5)
C21B 0.075(6) 0.228(14) 0.113(8) 0.144(10) 0.080(6) 0.117(8)
C22B 0.044(4) 0.204(12) 0.072(6) 0.107(8) 0.042(4) 0.070(6)
C23B 0.024(3) 0.085(5) 0.032(3) 0.030(3) 0.015(3) 0.016(3)
C24B 0.020(3) 0.036(3) 0.027(3) 0.014(2) 0.008(2) 0.007(2)
C25B 0.084(7) 0.37(2) 0.114(9) 0.185(14) 0.082(7) 0.142(12)
O26B 0.0240(19) 0.035(2) 0.0219(19) 0.0046(16) 0.0140(16) 0.0091(16)
O27B 0.0169(18) 0.039(2) 0.0185(18) -0.0055(16) 0.0027(15) 0.0051(16)
C28B 0.014(2) 0.027(3) 0.017(2) -0.003(2) 0.0055(19) 0.007(2)
C29B 0.018(3) 0.028(3) 0.022(3) -0.003(2) 0.010(2) 0.000(2)
C30B 0.014(2) 0.034(3) 0.027(3) -0.004(2) 0.009(2) 0.004(2)
C31B 0.020(3) 0.030(3) 0.025(3) -0.003(2) 0.007(2) 0.007(2)
C32B 0.022(3) 0.024(3) 0.036(3) 0.001(2) 0.014(2) 0.002(2)
C33B 0.014(2) 0.029(3) 0.032(3) -0.004(2) 0.010(2) 0.000(2)
C34B 0.030(3) 0.034(3) 0.040(3) 0.004(3) 0.011(3) 0.011(3)
S1C 0.0179(7) 0.0649(11) 0.0186(7) -0.0055(7) 0.0084(5) 0.0080(7)
S2C 0.0217(6) 0.0206(6) 0.0164(6) 0.0006(5) 0.0024(5) 0.0105(5)
C2C 0.016(2) 0.022(3) 0.021(3) 0.003(2) 0.002(2) 0.005(2)
C3C 0.017(2) 0.022(3) 0.024(3) 0.001(2) 0.003(2) 0.004(2)
N4C 0.020(2) 0.026(2) 0.015(2) -0.0003(17) 0.0087(17) 0.0071(18)
C5C 0.018(2) 0.021(3) 0.018(2) 0.002(2) 0.001(2) 0.006(2)
C6C 0.017(2) 0.019(2) 0.018(2) 0.005(2) 0.005(2) 0.0006(19)
C7C 0.015(2) 0.019(2) 0.023(3) 0.006(2) 0.007(2) 0.0052(19)
C8C 0.020(3) 0.023(3) 0.021(3) 0.003(2) 0.007(2) 0.006(2)
C9C 0.017(2) 0.028(3) 0.024(3) 0.008(2) 0.007(2) 0.007(2)
C10C 0.016(2) 0.025(3) 0.016(2) 0.006(2) 0.004(2) 0.003(2)
C11C 0.018(2) 0.019(2) 0.018(2) 0.002(2) 0.007(2) 0.003(2)
C12C 0.016(2) 0.022(3) 0.021(3) 0.002(2) 0.004(2) 0.003(2)
N13C 0.017(2) 0.021(2) 0.017(2) 0.0038(17) 0.0040(17) 0.0102(17)
C14C 0.019(2) 0.015(2) 0.014(2) 0.0013(18) 0.0007(19) 0.0062(19)
C15C 0.015(2) 0.017(2) 0.014(2) 0.0035(19) 0.0050(19) 0.0059(19)
O17C 0.019(3) 0.049(4) 0.027(3) -0.003(3) 0.011(2) 0.003(3)
O17D 0.010(7) 0.032(9) 0.021(7) 0.010(7) 0.011(6) -0.001(7)
O18C 0.037(2) 0.056(3) 0.033(2) -0.018(2) 0.0082(19) 0.022(2)
C19C 0.026(3) 0.034(4) 0.015(3) 0.003(3) 0.007(3) 0.000(3)
C20C 0.041(4) 0.065(5) 0.036(4) 0.018(4) 0.015(3) 0.002(4)
C21C 0.060(5) 0.073(6) 0.048(5) 0.031(5) 0.022(4) -0.001(5)
C22C 0.055(5) 0.040(4) 0.037(4) 0.020(3) 0.005(4) -0.005(4)
C23C 0.043(4) 0.042(4) 0.044(6) 0.024(4) -0.001(4) -0.006(3)
C24C 0.031(4) 0.036(4) 0.038(5) 0.020(3) 0.005(3) 0.000(3)
C25C 0.082(8) 0.060(6) 0.050(6) 0.036(5) 0.001(5) 0.006(6)
C19D 0.033(7) 0.045(7) 0.029(7) 0.016(7) 0.007(6) -0.001(7)
C20D 0.035(9) 0.047(9) 0.034(8) 0.019(8) 0.011(7) -0.002(8)
C21D 0.040(10) 0.037(10) 0.040(10) 0.024(9) 0.008(9) -0.009(9)
C22D 0.045(8) 0.040(8) 0.041(8) 0.026(7) 0.003(7) -0.004(7)
C23D 0.041(7) 0.040(7) 0.036(8) 0.027(7) -0.002(7) -0.001(7)
C24D 0.032(7) 0.039(7) 0.028(8) 0.019(7) 0.006(7) -0.002(6)
C25D 0.07(2) 0.056(19) 0.07(2) 0.038(17) -0.001(18) -0.001(17)
O26C 0.031(2) 0.0191(18) 0.0172(17) -0.0020(14) 0.0021(15) 0.0096(15)
O27C 0.026(2) 0.032(2) 0.032(2) 0.0050(17) 0.0129(17) 0.0125(17)
C28C 0.031(3) 0.029(3) 0.016(3) 0.001(2) -0.002(2) 0.017(2)
C29C 0.051(4) 0.024(3) 0.020(3) 0.001(2) 0.003(3) 0.020(3)
C30C 0.059(4) 0.034(3) 0.026(3) 0.008(3) 0.009(3) 0.028(3)
C31C 0.058(4) 0.045(4) 0.023(3) 0.001(3) 0.000(3) 0.033(3)
C32C 0.037(3) 0.044(4) 0.032(3) 0.001(3) -0.004(3) 0.017(3)
C33C 0.027(3) 0.035(3) 0.030(3) -0.001(3) -0.003(2) 0.012(3)
C34C 0.091(6) 0.064(5) 0.020(3) 0.007(3) 0.001(4) 0.044(5)
Br1 0.0396(4) 0.0492(4) 0.0394(4) -0.0028(3) 0.0089(3) 0.0114(3)
Br2 0.0391(4) 0.0392(4) 0.0374(4) -0.0031(3) 0.0092(3) 0.0085(3)
C1S 0.053(8) 0.037(7) 0.059(8) 0.016(6) 0.012(7) 0.015(6)
Cl1S 0.047(4) 0.041(4) 0.195(12) 0.041(5) 0.055(6) 0.021(3)
Cl2S 0.043(5) 0.101(7) 0.068(4) 0.047(4) 0.011(3) 0.005(4)
Cl3S 0.131(8) 0.180(11) 0.064(5) 0.034(6) 0.029(5) 0.103(9)
C1T 0.054(9) 0.038(7) 0.054(8) 0.019(7) 0.000(7) 0.008(7)
Cl1T 0.034(4) 0.031(3) 0.104(6) 0.019(4) 0.003(4) 0.005(2)
Cl2T 0.039(5) 0.045(4) 0.090(5) 0.025(3) 0.010(3) 0.014(3)
Cl3T 0.093(5) 0.095(6) 0.052(5) 0.005(4) 0.016(4) 0.012(6)
C1U 0.092(11) 0.057(9) 0.145(13) 0.028(9) 0.069(10) 0.002(8)
Cl1U 0.106(4) 0.063(3) 0.129(5) 0.024(3) 0.090(4) 0.017(3)
Cl2U 0.077(4) 0.140(6) 0.136(6) 0.066(5) 0.020(4) 0.015(4)
Cl3U 0.136(6) 0.097(5) 0.123(5) 0.028(4) 0.061(5) 0.010(4)
C1V 0.091(13) 0.044(11) 0.149(15) 0.024(11) 0.060(12) -0.008(10)
Cl1V 0.098(5) 0.058(3) 0.083(4) 0.022(3) 0.028(4) 0.030(3)
Cl2V 0.084(5) 0.044(3) 0.220(11) 0.010(5) 0.014(6) 0.023(3)
Cl3V 0.117(7) 0.137(7) 0.100(6) 0.018(5) -0.011(5) 0.051(6)

loop_
_atom_type_symbol
_atom_type_description
_atom_type_scat_dispersion_real
_atom_type_scat_dispersion_imag
_atom_type_scat_source
C C 0.0033 0.0016 'International Tables Vol C Tables 4.2.6.8 and 6.1.1.4'
H H 0.0000 0.0000 'International Tables Vol C Tables 4.2.6.8 and 6.1.1.4'
N N 0.0061 0.0033 'International Tables Vol C Tables 4.2.6.8 and 6.1.1.4'
O O 0.0106 0.0060 'International Tables Vol C Tables 4.2.6.8 and 6.1.1.4'
S S 0.1246 0.1234 'International Tables Vol C Tables 4.2.6.8 and 6.1.1.4'
Br Br -0.2901 2.4595 'International Tables Vol C Tables 4.2.6.8 and 6.1.1.4'
Cl Cl 0.1484 0.1585 'International Tables Vol C Tables 4.2.6.8 and 6.1.1.4'

loop_
_geom_angle_atom_site_label_1
_geom_angle_atom_site_label_2
_geom_angle_atom_site_label_3
_geom_angle
_geom_angle_site_symmetry_1
_geom_angle_site_symmetry_3
_geom_angle_publ_flag
O18A S1A O17A 119.7(2) . . ?
O18A S1A N4A 106.6(2) . . ?
O17A S1A N4A 106.4(2) . . ?
O18A S1A C19A 109.2(2) . . ?
O17A S1A C19A 106.5(2) . . ?
N4A S1A C19A 107.9(2) . . ?
O26A S2A O27A 120.5(2) . . ?
O26A S2A N13A 106.6(2) . . ?
O27A S2A N13A 106.5(2) . . ?
O26A S2A C28A 107.8(2) . . ?
O27A S2A C28A 107.0(2) . . ?
N13A S2A C28A 108.0(2) . . ?
C2A N1 C2C 113.9(4) . . ?
C2A N1 C2B 113.1(4) . . ?
C2C N1 C2B 111.8(4) . . ?
N1 C2A C3A 114.0(4) . . ?
N4A C3A C2A 108.2(4) . . ?
C3A N4A C5A 117.9(4) . . ?
C3A N4A S1A 117.1(3) . . ?
C5A N4A S1A 121.6(3) . . ?
N4A C5A C6A 110.4(4) . . ?
C8A C6A C7A 119.1(5) . . ?
C8A C6A C5A 120.4(4) . . ?
C7A C6A C5A 120.5(5) . . ?
C11A C7A C6A 120.8(5) . . ?
C9A C8A C6A 120.6(5) . . ?
C8A C9A C10A 120.4(5) . . ?
C9A C10A C11A 119.8(5) . . ?
C7A C11A C10A 119.4(4) . . ?
C7A C11A C12A 119.1(4) . . ?
C10A C11A C12A 121.5(4) . . ?
N13A C12A C11A 111.9(4) . . ?
C14A N13A C12A 118.3(4) . . ?
C14A N13A S2A 119.6(3) . . ?
C12A N13A S2A 121.3(3) . . ?
N13A C14A C15A 112.1(4) . . ?
N16 C15A C14A 110.6(4) . . ?
C15C N16 C15A 114.1(4) . . ?
C15C N16 C15B 114.4(4) . . ?
C15A N16 C15B 109.6(3) . . ?
C20A C19A C24A 120.9(5) . . ?
C20A C19A S1A 119.5(4) . . ?
C24A C19A S1A 119.5(4) . . ?
C19A C20A C21A 119.4(6) . . ?
C22A C21A C20A 120.9(6) . . ?
C23A C22A C21A 118.5(6) . . ?
C23A C22A C25A 121.2(8) . . ?
C21A C22A C25A 120.2(7) . . ?
C22A C23A C24A 122.5(6) . . ?
C19A C24A C23A 117.7(6) . . ?
C29A C28A C33A 120.1(5) . . ?
C29A C28A S2A 120.3(4) . . ?
C33A C28A S2A 119.6(4) . . ?
C28A C29A C30A 119.0(6) . . ?
C31A C30A C29A 122.2(6) . . ?
C30A C31A C32A 118.2(5) . . ?
C30A C31A C34A 122.5(7) . . ?
C32A C31A C34A 119.2(6) . . ?
C33A C32A C31A 120.9(5) . . ?
C28A C33A C32A 119.5(5) . . ?
O17B S1B O18B 119.2(2) . . ?
O17B S1B N4B 106.4(2) . . ?
O18B S1B N4B 105.3(2) . . ?
O17B S1B C19B 106.8(3) . . ?
O18B S1B C19B 109.6(2) . . ?
N4B S1B C19B 109.2(2) . . ?
O26B S2B O27B 119.6(2) . . ?
O26B S2B N13B 106.7(2) . . ?
O27B S2B N13B 106.5(2) . . ?
O26B S2B C28B 109.2(2) . . ?
O27B S2B C28B 106.0(2) . . ?
N13B S2B C28B 108.3(2) . . ?
N1 C2B C3B 109.5(4) . . ?
N4B C3B C2B 109.9(4) . . ?
C3B N4B C5B 117.3(4) . . ?
C3B N4B S1B 116.5(3) . . ?
C5B N4B S1B 118.5(3) . . ?
N4B C5B C6B 116.5(4) . . ?
C8B C6B C7B 118.7(5) . . ?
C8B C6B C5B 120.2(5) . . ?
C7B C6B C5B 121.0(4) . . ?
C11B C7B C6B 120.7(5) . . ?
C9B C8B C6B 120.5(5) . . ?
C10B C9B C8B 120.4(5) . . ?
C9B C10B C11B 120.0(5) . . ?
C7B C11B C10B 119.6(5) . . ?
C7B C11B C12B 119.9(4) . . ?
C10B C11B C12B 120.5(5) . . ?
N13B C12B C11B 113.6(4) . . ?
C14B N13B C12B 118.4(4) . . ?
C14B N13B S2B 117.7(3) . . ?
C12B N13B S2B 123.1(3) . . ?
N13B C14B C15B 109.4(4) . . ?
N16 C15B C14B 110.5(4) . . ?
C20B C19B C24B 122.0(5) . . ?
C20B C19B S1B 118.2(5) . . ?
C24B C19B S1B 119.8(4) . . ?
C19B C20B C21B 118.7(7) . . ?
C20B C21B C22B 121.4(7) . . ?
C23B C22B C21B 118.5(6) . . ?
C23B C22B C25B 121.9(8) . . ?
C21B C22B C25B 119.5(8) . . ?
C22B C23B C24B 120.9(6) . . ?
C23B C24B C19B 118.3(5) . . ?
C33B C28B C29B 120.7(5) . . ?
C33B C28B S2B 119.3(4) . . ?
C29B C28B S2B 120.0(4) . . ?
C30B C29B C28B 119.0(5) . . ?
C29B C30B C31B 121.8(5) . . ?
C30B C31B C32B 118.2(5) . . ?
C30B C31B C34B 121.1(5) . . ?
C32B C31B C34B 120.7(5) . . ?
C33B C32B C31B 121.1(5) . . ?
C32B C33B C28B 119.2(5) . . ?
O17C S1C O18C 114.8(4) . . ?
O17C S1C N4C 111.3(3) . . ?
O18C S1C N4C 105.4(3) . . ?
O17C S1C O17D 24.0(8) . . ?
O18C S1C O17D 137.7(9) . . ?
N4C S1C O17D 103.7(9) . . ?
O17C S1C C19C 109.4(4) . . ?
O18C S1C C19C 109.3(3) . . ?
N4C S1C C19C 106.2(3) . . ?
O17D S1C C19C 91.0(8) . . ?
O17C S1C C19D 108.9(9) . . ?
O18C S1C C19D 119.1(8) . . ?
N4C S1C C19D 95.5(13) . . ?
O17D S1C C19D 87.7(11) . . ?
C19C S1C C19D 12.4(12) . . ?
O27C S2C O26C 119.5(2) . . ?
O27C S2C N13C 106.0(2) . . ?
O26C S2C N13C 109.1(2) . . ?
O27C S2C C28C 110.4(3) . . ?
O26C S2C C28C 106.6(2) . . ?
N13C S2C C28C 104.2(2) . . ?
N1 C2C C3C 110.8(4) . . ?
N4C C3C C2C 110.5(4) . . ?
C5C N4C C3C 118.7(4) . . ?
C5C N4C S1C 120.9(4) . . ?
C3C N4C S1C 119.0(3) . . ?
N4C C5C C6C 115.2(4) . . ?
C7C C6C C8C 118.5(5) . . ?
C7C C6C C5C 119.0(4) . . ?
C8C C6C C5C 122.5(5) . . ?
C11C C7C C6C 122.0(5) . . ?
C6C C8C C9C 120.1(5) . . ?
C8C C9C C10C 120.2(5) . . ?
C11C C10C C9C 120.2(5) . . ?
C10C C11C C7C 119.0(5) . . ?
C10C C11C C12C 119.7(4) . . ?
C7C C11C C12C 121.3(4) . . ?
N13C C12C C11C 113.1(4) . . ?
C14C N13C C12C 118.7(4) . . ?
C14C N13C S2C 121.5(3) . . ?
C12C N13C S2C 119.1(3) . . ?
N13C C14C C15C 110.4(4) . . ?
N16 C15C C14C 113.8(4) . . ?
C20C C19C C24C 121.7(8) . . ?
C20C C19C S1C 118.3(6) . . ?
C24C C19C S1C 119.9(6) . . ?
C19C C20C C21C 118.6(8) . . ?
C22C C21C C20C 121.1(8) . . ?
C21C C22C C23C 118.4(8) . . ?
C21C C22C C25C 120.9(8) . . ?
C23C C22C C25C 120.7(9) . . ?
C24C C23C C22C 120.8(10) . . ?
C23C C24C C19C 119.3(8) . . ?
C20D C19D C24D 121.6(9) . . ?
C20D C19D S1C 127.2(13) . . ?
C24D C19D S1C 111.2(13) . . ?
C19D C20D C21D 118.6(10) . . ?
C22D C21D C20D 120.8(9) . . ?
C21D C22D C23D 118.3(9) . . ?
C21D C22D C25D 121.0(10) . . ?
C23D C22D C25D 120.6(10) . . ?
C24D C23D C22D 120.5(13) . . ?
C23D C24D C19D 118.9(9) . . ?
C29C C28C C33C 120.5(5) . . ?
C29C C28C S2C 120.0(4) . . ?
C33C C28C S2C 119.1(5) . . ?
C28C C29C C30C 120.0(6) . . ?
C29C C30C C31C 120.5(7) . . ?
C32C C31C C30C 118.6(6) . . ?
C32C C31C C34C 120.9(7) . . ?
C30C C31C C34C 120.5(7) . . ?
C31C C32C C33C 121.7(6) . . ?
C32C C33C C28C 118.7(6) . . ?
Cl1S C1S Cl3S 110.9(4) . . ?
Cl1S C1S Cl2S 110.9(4) . . ?
Cl3S C1S Cl2S 111.2(4) . . ?
Cl1T C1T Cl3T 111.6(4) . . ?
Cl1T C1T Cl2T 110.8(4) . . ?
Cl3T C1T Cl2T 111.0(4) . . ?
Cl1U C1U Cl3U 111.1(4) . . ?
Cl1U C1U Cl2U 112.1(4) . . ?
Cl3U C1U Cl2U 110.6(4) . . ?
Cl1V C1V Cl2V 111.5(4) . . ?
Cl1V C1V Cl3V 110.9(4) . . ?
Cl2V C1V Cl3V 111.3(5) . . ?

loop_
_geom_bond_atom_site_label_1
_geom_bond_atom_site_label_2
_geom_bond_distance
_geom_bond_site_symmetry_2
_geom_bond_publ_flag
S1A O18A 1.431(4) . ?
S1A O17A 1.440(4) . ?
S1A N4A 1.626(4) . ?
S1A C19A 1.766(5) . ?
S2A O26A 1.435(4) . ?
S2A O27A 1.436(4) . ?
S2A N13A 1.629(4) . ?
S2A C28A 1.764(5) . ?
N1 C2A 1.495(6) . ?
N1 C2C 1.501(6) . ?
N1 C2B 1.516(6) . ?
C2A C3A 1.526(7) . ?
C3A N4A 1.467(6) . ?
N4A C5A 1.487(6) . ?
C5A C6A 1.520(7) . ?
C6A C8A 1.389(8) . ?
C6A C7A 1.399(7) . ?
C7A C11A 1.395(7) . ?
C8A C9A 1.386(8) . ?
C9A C10A 1.392(7) . ?
C10A C11A 1.397(7) . ?
C11A C12A 1.523(6) . ?
C12A N13A 1.479(6) . ?
N13A C14A 1.462(6) . ?
C14A C15A 1.531(6) . ?
C15A N16 1.508(6) . ?
N16 C15C 1.497(6) . ?
N16 C15B 1.509(6) . ?
C19A C20A 1.384(8) . ?
C19A C24A 1.386(8) . ?
C20A C21A 1.396(8) . ?
C21A C22A 1.380(10) . ?
C22A C23A 1.368(11) . ?
C22A C25A 1.505(9) . ?
C23A C24A 1.405(9) . ?
C28A C29A 1.361(8) . ?
C28A C33A 1.381(7) . ?
C29A C30A 1.406(9) . ?
C30A C31A 1.337(10) . ?
C31A C32A 1.392(9) . ?
C31A C34A 1.516(8) . ?
C32A C33A 1.383(8) . ?
S1B O17B 1.439(4) . ?
S1B O18B 1.441(4) . ?
S1B N4B 1.641(4) . ?
S1B C19B 1.761(5) . ?
S2B O26B 1.435(4) . ?
S2B O27B 1.442(4) . ?
S2B N13B 1.619(4) . ?
S2B C28B 1.771(5) . ?
C2B C3B 1.520(7) . ?
C3B N4B 1.474(6) . ?
N4B C5B 1.494(6) . ?
C5B C6B 1.509(7) . ?
C6B C8B 1.396(7) . ?
C6B C7B 1.401(7) . ?
C7B C11B 1.391(7) . ?
C8B C9B 1.386(8) . ?
C9B C10B 1.385(8) . ?
C10B C11B 1.394(7) . ?
C11B C12B 1.520(7) . ?
C12B N13B 1.480(7) . ?
N13B C14B 1.474(6) . ?
C14B C15B 1.529(6) . ?
C19B C20B 1.369(9) . ?
C19B C24B 1.397(8) . ?
C20B C21B 1.378(10) . ?
C21B C22B 1.406(12) . ?
C22B C23B 1.384(11) . ?
C22B C25B 1.507(10) . ?
C23B C24B 1.394(8) . ?
C28B C33B 1.390(8) . ?
C28B C29B 1.394(7) . ?
C29B C30B 1.382(8) . ?
C30B C31B 1.386(8) . ?
C31B C32B 1.403(8) . ?
C31B C34B 1.501(8) . ?
C32B C33B 1.384(8) . ?
S1C O17C 1.415(6) . ?
S1C O18C 1.447(5) . ?
S1C N4C 1.623(4) . ?
S1C O17D 1.67(2) . ?
S1C C19C 1.719(9) . ?
S1C C19D 2.096(19) . ?
S2C O27C 1.437(4) . ?
S2C O26C 1.442(4) . ?
S2C N13C 1.635(4) . ?
S2C C28C 1.764(5) . ?
C2C C3C 1.522(7) . ?
C3C N4C 1.470(7) . ?
N4C C5C 1.455(6) . ?
C5C C6C 1.514(7) . ?
C6C C7C 1.391(7) . ?
C6C C8C 1.394(7) . ?
C7C C11C 1.387(7) . ?
C8C C9C 1.394(7) . ?
C9C C10C 1.394(7) . ?
C10C C11C 1.383(7) . ?
C11C C12C 1.527(7) . ?
C12C N13C 1.467(6) . ?
N13C C14C 1.467(6) . ?
C14C C15C 1.528(7) . ?
C19C C20C 1.369(12) . ?
C19C C24C 1.393(11) . ?
C20C C21C 1.406(13) . ?
C21C C22C 1.386(14) . ?
C22C C23C 1.411(14) . ?
C22C C25C 1.531(12) . ?
C23C C24C 1.372(11) . ?
C19D C20D 1.370(12) . ?
C19D C24D 1.393(11) . ?
C20D C21D 1.407(14) . ?
C21D C22D 1.387(14) . ?
C22D C23D 1.412(15) . ?
C22D C25D 1.531(13) . ?
C23D C24D 1.373(12) . ?
C28C C29C 1.378(9) . ?
C28C C33C 1.397(8) . ?
C29C C30C 1.394(8) . ?
C30C C31C 1.397(10) . ?
C31C C32C 1.381(11) . ?
C31C C34C 1.513(9) . ?
C32C C33C 1.397(9) . ?
C1S Cl1S 1.750(4) . ?
C1S Cl3S 1.750(4) . ?
C1S Cl2S 1.750(4) . ?
C1T Cl1T 1.750(4) . ?
C1T Cl3T 1.750(4) . ?
C1T Cl2T 1.750(4) . ?
C1U Cl1U 1.749(4) . ?
C1U Cl3U 1.750(4) . ?
C1U Cl2U 1.751(4) . ?
C1V Cl1V 1.749(4) . ?
C1V Cl2V 1.749(4) . ?
C1V Cl3V 1.750(4) . ?

loop_
_geom_hbond_atom_site_label_D
_geom_hbond_atom_site_label_H
_geom_hbond_atom_site_label_A
_geom_hbond_distance_DH
_geom_hbond_distance_HA
_geom_hbond_distance_DA
_geom_hbond_angle_DHA
_geom_hbond_site_symmetry_A
N1 H1 Br2 0.78 2.44 3.128(4) 147.4 .
N16 H16 Br1 0.92 2.30 3.058(4) 140.0 .

loop_
_geom_torsion_atom_site_label_1
_geom_torsion_atom_site_label_2
_geom_torsion_atom_site_label_3
_geom_torsion_atom_site_label_4
_geom_torsion
_geom_torsion_site_symmetry_1
_geom_torsion_site_symmetry_2
_geom_torsion_site_symmetry_3
_geom_torsion_site_symmetry_4
_geom_torsion_publ_flag
C2C N1 C2A C3A -59.5(5) . . . . ?
C2B N1 C2A C3A 69.6(5) . . . . ?
N1 C2A C3A N4A -170.7(4) . . . . ?
C2A C3A N4A C5A -105.1(5) . . . . ?
C2A C3A N4A S1A 95.4(4) . . . . ?
O18A S1A N4A C3A -176.9(3) . . . . ?
O17A S1A N4A C3A -48.1(4) . . . . ?
C19A S1A N4A C3A 66.0(4) . . . . ?
O18A S1A N4A C5A 24.4(4) . . . . ?
O17A S1A N4A C5A 153.2(4) . . . . ?
C19A S1A N4A C5A -92.8(4) . . . . ?
C3A N4A C5A C6A 58.8(6) . . . . ?
S1A N4A C5A C6A -142.6(4) . . . . ?
N4A C5A C6A C8A -121.7(5) . . . . ?
N4A C5A C6A C7A 57.4(6) . . . . ?
C8A C6A C7A C11A 1.2(7) . . . . ?
C5A C6A C7A C11A -177.9(4) . . . . ?
C7A C6A C8A C9A -1.4(8) . . . . ?
C5A C6A C8A C9A 177.7(5) . . . . ?
C6A C8A C9A C10A 0.4(8) . . . . ?
C8A C9A C10A C11A 0.8(8) . . . . ?
C6A C7A C11A C10A 0.0(7) . . . . ?
C6A C7A C11A C12A -178.3(4) . . . . ?
C9A C10A C11A C7A -1.0(7) . . . . ?
C9A C10A C11A C12A 177.2(5) . . . . ?
C7A C11A C12A N13A -153.7(4) . . . . ?
C10A C11A C12A N13A 28.1(6) . . . . ?
C11A C12A N13A C14A 79.3(5) . . . . ?
C11A C12A N13A S2A -111.6(4) . . . . ?
O26A S2A N13A C14A -162.6(3) . . . . ?
O27A S2A N13A C14A -32.8(4) . . . . ?
C28A S2A N13A C14A 81.8(4) . . . . ?
O26A S2A N13A C12A 28.4(4) . . . . ?
O27A S2A N13A C12A 158.3(4) . . . . ?
C28A S2A N13A C12A -87.1(4) . . . . ?
C12A N13A C14A C15A 90.6(5) . . . . ?
S2A N13A C14A C15A -78.7(5) . . . . ?
N13A C14A C15A N16 -160.2(4) . . . . ?
C14A C15A N16 C15C -56.2(5) . . . . ?
C14A C15A N16 C15B 174.0(4) . . . . ?
O18A S1A C19A C20A 127.1(4) . . . . ?
O17A S1A C19A C20A -3.4(5) . . . . ?
N4A S1A C19A C20A -117.4(4) . . . . ?
O18A S1A C19A C24A -51.4(5) . . . . ?
O17A S1A C19A C24A 178.1(4) . . . . ?
N4A S1A C19A C24A 64.1(5) . . . . ?
C24A C19A C20A C21A -0.7(8) . . . . ?
S1A C19A C20A C21A -179.2(4) . . . . ?
C19A C20A C21A C22A -2.1(9) . . . . ?
C20A C21A C22A C23A 3.1(10) . . . . ?
C20A C21A C22A C25A -177.3(7) . . . . ?
C21A C22A C23A C24A -1.3(11) . . . . ?
C25A C22A C23A C24A 179.0(7) . . . . ?
C20A C19A C24A C23A 2.4(9) . . . . ?
S1A C19A C24A C23A -179.2(5) . . . . ?
C22A C23A C24A C19A -1.3(11) . . . . ?
O26A S2A C28A C29A -48.6(6) . . . . ?
O27A S2A C28A C29A -179.6(6) . . . . ?
N13A S2A C28A C29A 66.2(6) . . . . ?
O26A S2A C28A C33A 130.7(4) . . . . ?
O27A S2A C28A C33A -0.3(5) . . . . ?
N13A S2A C28A C33A -114.5(4) . . . . ?
C33A C28A C29A C30A 0.3(12) . . . . ?
S2A C28A C29A C30A 179.6(7) . . . . ?
C28A C29A C30A C31A -2.0(15) . . . . ?
C29A C30A C31A C32A 2.0(14) . . . . ?
C29A C30A C31A C34A -177.9(9) . . . . ?
C30A C31A C32A C33A -0.4(10) . . . . ?
C34A C31A C32A C33A 179.5(6) . . . . ?
C29A C28A C33A C32A 1.3(9) . . . . ?
S2A C28A C33A C32A -178.0(4) . . . . ?
C31A C32A C33A C28A -1.2(9) . . . . ?
C2A N1 C2B C3B 57.3(5) . . . . ?
C2C N1 C2B C3B -172.5(4) . . . . ?
N1 C2B C3B N4B 156.1(4) . . . . ?
C2B C3B N4B C5B -74.4(5) . . . . ?
C2B C3B N4B S1B 136.6(4) . . . . ?
O17B S1B N4B C3B -53.8(4) . . . . ?
O18B S1B N4B C3B 178.8(3) . . . . ?
C19B S1B N4B C3B 61.2(4) . . . . ?
O17B S1B N4B C5B 157.6(4) . . . . ?
O18B S1B N4B C5B 30.1(4) . . . . ?
C19B S1B N4B C5B -87.5(4) . . . . ?
C3B N4B C5B C6B -91.0(5) . . . . ?
S1B N4B C5B C6B 57.4(5) . . . . ?
N4B C5B C6B C8B -114.7(5) . . . . ?
N4B C5B C6B C7B 67.2(6) . . . . ?
C8B C6B C7B C11B 1.4(8) . . . . ?
C5B C6B C7B C11B 179.5(5) . . . . ?
C7B C6B C8B C9B -1.1(8) . . . . ?
C5B C6B C8B C9B -179.1(5) . . . . ?
C6B C8B C9B C10B -0.5(9) . . . . ?
C8B C9B C10B C11B 1.7(9) . . . . ?
C6B C7B C11B C10B -0.3(8) . . . . ?
C6B C7B C11B C12B 178.9(5) . . . . ?
C9B C10B C11B C7B -1.3(8) . . . . ?
C9B C10B C11B C12B 179.6(5) . . . . ?
C7B C11B C12B N13B 88.1(6) . . . . ?
C10B C11B C12B N13B -92.7(6) . . . . ?
C11B C12B N13B C14B -76.0(5) . . . . ?
C11B C12B N13B S2B 93.2(5) . . . . ?
O26B S2B N13B C14B -176.0(3) . . . . ?
O27B S2B N13B C14B -47.2(4) . . . . ?
C28B S2B N13B C14B 66.5(4) . . . . ?
O26B S2B N13B C12B 14.6(5) . . . . ?
O27B S2B N13B C12B 143.5(4) . . . . ?
C28B S2B N13B C12B -102.9(4) . . . . ?
C12B N13B C14B C15B -93.3(5) . . . . ?
S2B N13B C14B C15B 96.9(4) . . . . ?
C15C N16 C15B C14B 58.8(5) . . . . ?
C15A N16 C15B C14B -171.6(4) . . . . ?
N13B C14B C15B N16 157.4(4) . . . . ?
O17B S1B C19B C20B 32.2(7) . . . . ?
O18B S1B C19B C20B 162.6(6) . . . . ?
N4B S1B C19B C20B -82.5(6) . . . . ?
O17B S1B C19B C24B -147.7(5) . . . . ?
O18B S1B C19B C24B -17.2(6) . . . . ?
N4B S1B C19B C24B 97.7(5) . . . . ?
C24B C19B C20B C21B -1.9(14) . . . . ?
S1B C19B C20B C21B 178.2(9) . . . . ?
C19B C20B C21B C22B -0.1(19) . . . . ?
C20B C21B C22B C23B 1(2) . . . . ?
C20B C21B C22B C25B 179.5(14) . . . . ?
C21B C22B C23B C24B 0.3(16) . . . . ?
C25B C22B C23B C24B -178.3(11) . . . . ?
C22B C23B C24B C19B -2.2(11) . . . . ?
C20B C19B C24B C23B 3.0(10) . . . . ?
S1B C19B C24B C23B -177.1(5) . . . . ?
O26B S2B C28B C33B 156.6(4) . . . . ?
O27B S2B C28B C33B 26.4(5) . . . . ?
N13B S2B C28B C33B -87.6(4) . . . . ?
O26B S2B C28B C29B -22.3(5) . . . . ?
O27B S2B C28B C29B -152.5(4) . . . . ?
N13B S2B C28B C29B 93.5(4) . . . . ?
C33B C28B C29B C30B 1.0(8) . . . . ?
S2B C28B C29B C30B 179.9(4) . . . . ?
C28B C29B C30B C31B -0.3(8) . . . . ?
C29B C30B C31B C32B 0.3(8) . . . . ?
C29B C30B C31B C34B -179.8(5) . . . . ?
C30B C31B C32B C33B -0.9(8) . . . . ?
C34B C31B C32B C33B 179.2(5) . . . . ?
C31B C32B C33B C28B 1.6(8) . . . . ?
C29B C28B C33B C32B -1.6(8) . . . . ?
S2B C28B C33B C32B 179.5(4) . . . . ?
C2A N1 C2C C3C -57.8(5) . . . . ?
C2B N1 C2C C3C 172.4(4) . . . . ?
N1 C2C C3C N4C -169.7(4) . . . . ?
C2C C3C N4C C5C 107.3(5) . . . . ?
C2C C3C N4C S1C -85.8(5) . . . . ?
O17C S1C N4C C5C 54.0(6) . . . . ?
O18C S1C N4C C5C 179.0(4) . . . . ?
O17D S1C N4C C5C 30.1(9) . . . . ?
C19C S1C N4C C5C -65.0(5) . . . . ?
C19D S1C N4C C5C -58.8(7) . . . . ?
O17C S1C N4C C3C -112.7(5) . . . . ?
O18C S1C N4C C3C 12.3(4) . . . . ?
O17D S1C N4C C3C -136.6(9) . . . . ?
C19C S1C N4C C3C 128.3(4) . . . . ?
C19D S1C N4C C3C 134.5(7) . . . . ?
C3C N4C C5C C6C 62.9(6) . . . . ?
S1C N4C C5C C6C -103.9(5) . . . . ?
N4C C5C C6C C7C -143.2(5) . . . . ?
N4C C5C C6C C8C 37.5(7) . . . . ?
C8C C6C C7C C11C 0.6(7) . . . . ?
C5C C6C C7C C11C -178.7(5) . . . . ?
C7C C6C C8C C9C -0.8(7) . . . . ?
C5C C6C C8C C9C 178.5(5) . . . . ?
C6C C8C C9C C10C 0.8(8) . . . . ?
C8C C9C C10C C11C -0.6(8) . . . . ?
C9C C10C C11C C7C 0.5(7) . . . . ?
C9C C10C C11C C12C 179.8(5) . . . . ?
C6C C7C C11C C10C -0.5(7) . . . . ?
C6C C7C C11C C12C -179.8(5) . . . . ?
C10C C11C C12C N13C -124.7(5) . . . . ?
C7C C11C C12C N13C 54.6(6) . . . . ?
C11C C12C N13C C14C 65.8(6) . . . . ?
C11C C12C N13C S2C -123.7(4) . . . . ?
O27C S2C N13C C14C -2.2(4) . . . . ?
O26C S2C N13C C14C 127.7(4) . . . . ?
C28C S2C N13C C14C -118.7(4) . . . . ?
O27C S2C N13C C12C -172.4(4) . . . . ?
O26C S2C N13C C12C -42.4(4) . . . . ?
C28C S2C N13C C12C 71.1(4) . . . . ?
C12C N13C C14C C15C -100.8(5) . . . . ?
S2C N13C C14C C15C 88.9(4) . . . . ?
C15A N16 C15C C14C -61.0(5) . . . . ?
C15B N16 C15C C14C 66.4(5) . . . . ?
N13C C14C C15C N16 175.7(4) . . . . ?
O17C S1C C19C C20C 11.8(8) . . . . ?
O18C S1C C19C C20C -114.8(7) . . . . ?
N4C S1C C19C C20C 132.0(7) . . . . ?
O17D S1C C19C C20C 27.4(11) . . . . ?
C19D S1C C19C C20C 102(5) . . . . ?
O17C S1C C19C C24C -169.7(7) . . . . ?
O18C S1C C19C C24C 63.8(8) . . . . ?
N4C S1C C19C C24C -49.5(8) . . . . ?
O17D S1C C19C C24C -154.1(11) . . . . ?
C19D S1C C19C C24C -80(5) . . . . ?
C24C C19C C20C C21C -2.1(15) . . . . ?
S1C C19C C20C C21C 176.4(8) . . . . ?
C19C C20C C21C C22C -0.5(16) . . . . ?
C20C C21C C22C C23C 3.0(18) . . . . ?
C20C C21C C22C C25C -177.6(10) . . . . ?
C21C C22C C23C C24C -3.2(18) . . . . ?
C25C C22C C23C C24C 177.4(11) . . . . ?
C22C C23C C24C C19C 0.8(17) . . . . ?
C20C C19C C24C C23C 1.9(15) . . . . ?
S1C C19C C24C C23C -176.6(8) . . . . ?
O17C S1C C19D C20D -27(4) . . . . ?
O18C S1C C19D C20D -162(3) . . . . ?
N4C S1C C19D C20D 87(4) . . . . ?
O17D S1C C19D C20D -16(4) . . . . ?
C19C S1C C19D C20D -122(8) . . . . ?
O17C S1C C19D C24D 152(3) . . . . ?
O18C S1C C19D C24D 18(4) . . . . ?
N4C S1C C19D C24D -93(3) . . . . ?
O17D S1C C19D C24D 163(3) . . . . ?
C19C S1C C19D C24D 58(4) . . . . ?
C24D C19D C20D C21D 5(6) . . . . ?
S1C C19D C20D C21D -176(3) . . . . ?
C19D C20D C21D C22D -6(5) . . . . ?
C20D C21D C22D C23D -2(5) . . . . ?
C20D C21D C22D C25D 173(4) . . . . ?
C21D C22D C23D C24D 11(6) . . . . ?
C25D C22D C23D C24D -164(4) . . . . ?
C22D C23D C24D C19D -12(6) . . . . ?
C20D C19D C24D C23D 4(7) . . . . ?
S1C C19D C24D C23D -175(4) . . . . ?
O27C S2C C28C C29C 155.2(4) . . . . ?
O26C S2C C28C C29C 24.0(5) . . . . ?
N13C S2C C28C C29C -91.4(5) . . . . ?
O27C S2C C28C C33C -32.9(5) . . . . ?
O26C S2C C28C C33C -164.1(4) . . . . ?
N13C S2C C28C C33C 80.6(5) . . . . ?
C33C C28C C29C C30C -0.3(9) . . . . ?
S2C C28C C29C C30C 171.5(5) . . . . ?
C28C C29C C30C C31C -1.2(9) . . . . ?
C29C C30C C31C C32C 2.7(9) . . . . ?
C29C C30C C31C C34C -177.2(6) . . . . ?
C30C C31C C32C C33C -2.8(10) . . . . ?
C34C C31C C32C C33C 177.1(6) . . . . ?
C31C C32C C33C C28C 1.4(9) . . . . ?
C29C C28C C33C C32C 0.3(9) . . . . ?
S2C C28C C33C C32C -171.7(5) . . . . ?
